data_7054515
loop_
_publ_author_name
'Song, Qingbao'
'Wang, Yongsheng'
'Hu, Chenchen'
'Zhang, Yujian'
'Sun, Jingwei'
'Wang, Kunyan'
'Zhang, Cheng'

_publ_section_title
;
 Effect of stacking mode on the mechanofluorochromic properties of
 3-aryl-2-cyano acrylamide derivatives
;
_journal_issue 1
_journal_name_full 'New J. Chem.'
_journal_page_first 659
_journal_paper_doi 10.1039/C4NJ01492H
_journal_volume 39
_journal_year 2015
_chemical_formula_moiety 'C11 H10 N2 O2'
_chemical_formula_sum 'C11 H10 N2 O2'
_chemical_formula_weight 202.21
_chemical_name_common o-MPCPA
_chemical_name_systematic
;
 2-cyano-3-(2-methoxyphenyl)-2-propenamide
;
_space_group_crystal_system monoclinic
_space_group_IT_number 15
_space_group_name_Hall '-I 2ya'
_space_group_name_H-M_alt 'I 1 2/a 1'
_atom_sites_solution_hydrogens geom
_atom_sites_solution_primary direct
_atom_sites_solution_secondary difmap
_audit_creation_date 2013-12-25
_audit_creation_method
;
Olex2 1.2
(compiled 2013.12.10 svn.r2850 for OlexSys, GUI svn.r4736)
;
_cell_angle_alpha 90.00
_cell_angle_beta 103.368(6)
_cell_angle_gamma 90.00
_cell_formula_units_Z 8
_cell_length_a 13.7381(9)
_cell_length_b 8.8770(4)
_cell_length_c 17.5640(9)
_cell_measurement_reflns_used 1670
_cell_measurement_temperature 293(2)
_cell_measurement_theta_max 26.5640
_cell_measurement_theta_min 3.7610
_cell_volume 2083.9(2)
_computing_cell_refinement
;
CrysAlisPro, Agilent Technologies,
Version 1.171.36.28 (release 01-02-2013 CrysAlis171 .NET)
(compiled Feb  1 2013,16:14:44)
;
_computing_data_collection
;
CrysAlisPro, Agilent Technologies,
Version 1.171.36.28 (release 01-02-2013 CrysAlis171 .NET)
(compiled Feb  1 2013,16:14:44)
;
_computing_data_reduction
;
CrysAlisPro, Agilent Technologies,
Version 1.171.36.28 (release 01-02-2013 CrysAlis171 .NET)
(compiled Feb  1 2013,16:14:44)
;
_computing_molecular_graphics 'SHELXL-97 (Sheldrick, 1997)'
_computing_publication_material 'SHELXL-97 (Sheldrick, 1997)'
_computing_structure_refinement 'SHELXL-97 (Sheldrick, 1997)'
_computing_structure_solution 'SHELXS-97 (Sheldrick, 1990)'
_diffrn_ambient_temperature 293(2)
_diffrn_detector_area_resol_mean 16.0395
_diffrn_measured_fraction_theta_full 0.997
_diffrn_measured_fraction_theta_max 0.997
_diffrn_measurement_device_type 'Xcalibur, Eos, Gemini ultra'
_diffrn_measurement_method '\w scans'
_diffrn_radiation_monochromator graphite
_diffrn_radiation_source 'Enhance (Mo) X-ray Source'
_diffrn_radiation_type MoK\a
_diffrn_radiation_wavelength 0.71073
_diffrn_reflns_av_R_equivalents 0.0214
_diffrn_reflns_av_sigmaI/netI 0.0299
_diffrn_reflns_limit_h_max 16
_diffrn_reflns_limit_h_min -15
_diffrn_reflns_limit_k_max 10
_diffrn_reflns_limit_k_min -9
_diffrn_reflns_limit_l_max 20
_diffrn_reflns_limit_l_min -20
_diffrn_reflns_number 4389
_diffrn_reflns_theta_full 25.00
_diffrn_reflns_theta_max 25.00
_diffrn_reflns_theta_min 3.41
_diffrn_standards_number 5283
_exptl_absorpt_coefficient_mu 0.091
_exptl_absorpt_correction_T_max 0.9803
_exptl_absorpt_correction_T_min 0.9794
_exptl_absorpt_correction_type multi-scan
_exptl_absorpt_process_details
;
CrysAlisPro, Agilent Technologies,
Version 1.171.36.28 (release 01-02-2013 CrysAlis171 .NET)
(compiled Feb  1 2013,16:14:44)
Empirical absorption correction using spherical harmonics,
 implemented in SCALE3 ABSPACK scaling algorithm.
;
_exptl_crystal_colour yellow
_exptl_crystal_density_diffrn 1.289
_exptl_crystal_density_method 'not measured'
_exptl_crystal_description bolck
_exptl_crystal_F_000 848
_exptl_crystal_size_max 0.23
_exptl_crystal_size_mid 0.22
_exptl_crystal_size_min 0.22
_refine_diff_density_max 0.147
_refine_diff_density_min -0.152
_refine_diff_density_rms 0.032
_refine_ls_extinction_method none
_refine_ls_goodness_of_fit_ref 1.061
_refine_ls_hydrogen_treatment mixed
_refine_ls_matrix_type full
_refine_ls_number_parameters 137
_refine_ls_number_reflns 1839
_refine_ls_number_restraints 0
_refine_ls_restrained_S_all 1.061
_refine_ls_R_factor_all 0.0672
_refine_ls_R_factor_gt 0.0448
_refine_ls_shift/su_max 0.000
_refine_ls_shift/su_mean 0.000
_refine_ls_structure_factor_coef Fsqd
_refine_ls_weighting_details 'calc w=1/[\s^2^(Fo^2^)+(0.0556P)^2^+0.3409P] where P=(Fo^2^+2Fc^2^)/3'
_refine_ls_weighting_scheme calc
_refine_ls_wR_factor_gt 0.1034
_refine_ls_wR_factor_ref 0.1153
_reflns_number_gt 1357
_reflns_number_total 1839
_reflns_threshold_expression >2sigma(I)
_cod_data_source_file c4nj01492h2.cif
_cod_data_source_block p
_cod_depositor_comments
;
The following automatic conversions were performed:

'_space_group_crystal_system' value 'Monoclinic' changed to
'monoclinic' according to
/usr/data/users/saulius/crontab/automatic-downloads/rss-feeds/RSC/lib/dictionaries/cif_core.dic
dictionary named 'cif_core.dic' version 2.4.2 from 2011-04-26.

Automatic conversion script
Id: cif_fix_values 2827 2014-09-09 07:05:25Z andrius 

 Adding full bibliography for 7054514--7054516.cif.
;
_cod_database_code 7054515

loop_
_space_group_symop_id
_space_group_symop_operation_xyz
1 'x, y, z'
2 '-x+1/2, y, -z'
3 'x+1/2, y+1/2, z+1/2'
4 '-x+1, y+1/2, -z+1/2'
5 '-x, -y, -z'
6 'x-1/2, -y, z'
7 '-x+1/2, -y+1/2, -z+1/2'
8 'x, -y+1/2, z+1/2'

loop_
_atom_site_label
_atom_site_type_symbol
_atom_site_fract_x
_atom_site_fract_y
_atom_site_fract_z
_atom_site_U_iso_or_equiv
_atom_site_adp_type
_atom_site_occupancy
_atom_site_symmetry_multiplicity
_atom_site_calc_flag
_atom_site_refinement_flags
O1 O 0.07945(10) 0.65094(13) 0.29288(7) 0.0532(4) Uani 1 1 d .
O2 O 0.15108(13) 0.76188(16) 0.54529(9) 0.0758(5) Uani 1 1 d .
N1 N 0.02799(12) 0.42670(16) 0.23912(8) 0.0496(4) Uani 1 1 d .
H1A H 0.0124 0.4642 0.1927 0.059 Uiso 1 1 calc R
H1B H 0.0192 0.3322 0.2461 0.059 Uiso 1 1 calc R
N2 N 0.08869(16) 0.15365(19) 0.38274(10) 0.0768(6) Uani 1 1 d .
C1 C 0.06565(12) 0.51488(19) 0.30014(10) 0.0394(4) Uani 1 1 d .
C2 C 0.08956(14) 0.2830(2) 0.38293(10) 0.0486(5) Uani 1 1 d .
C3 C 0.09079(12) 0.44348(18) 0.37968(10) 0.0369(4) Uani 1 1 d .
C4 C 0.11126(12) 0.53343(19) 0.44279(10) 0.0387(4) Uani 1 1 d .
H4 H 0.1110 0.6355 0.4309 0.046 Uiso 1 1 calc R
C5 C 0.13371(12) 0.50151(19) 0.52619(10) 0.0404(4) Uani 1 1 d .
C6 C 0.13567(15) 0.3575(2) 0.55823(11) 0.0521(5) Uani 1 1 d .
H6 H 0.1222 0.2749 0.5249 0.062 Uiso 1 1 calc R
C7 C 0.15694(16) 0.3342(3) 0.63795(12) 0.0631(6) Uani 1 1 d .
H7 H 0.1592 0.2369 0.6579 0.076 Uiso 1 1 calc R
C8 C 0.17471(16) 0.4552(3) 0.68768(12) 0.0650(6) Uani 1 1 d .
H8 H 0.1877 0.4396 0.7414 0.078 Uiso 1 1 calc R
C9 C 0.17355(15) 0.5992(3) 0.65906(12) 0.0618(6) Uani 1 1 d .
H9 H 0.1861 0.6805 0.6933 0.074 Uiso 1 1 calc R
C10 C 0.15346(14) 0.6233(2) 0.57854(11) 0.0490(5) Uani 1 1 d .
C11 C 0.1879(3) 0.8885(3) 0.59412(18) 0.1093(11) Uani 1 1 d .
H11A H 0.1867 0.9766 0.5622 0.164 Uiso 1 1 calc R
H11B H 0.2552 0.8690 0.6225 0.164 Uiso 1 1 calc R
H11C H 0.1463 0.9048 0.6304 0.164 Uiso 1 1 calc R

loop_
_atom_site_aniso_label
_atom_site_aniso_U_11
_atom_site_aniso_U_22
_atom_site_aniso_U_33
_atom_site_aniso_U_23
_atom_site_aniso_U_13
_atom_site_aniso_U_12
O1 0.0632(9) 0.0384(8) 0.0542(8) 0.0077(6) 0.0055(7) -0.0028(6)
O2 0.1098(13) 0.0505(9) 0.0680(10) -0.0218(8) 0.0224(9) -0.0156(8)
N1 0.0716(11) 0.0396(8) 0.0358(8) 0.0015(7) 0.0089(8) -0.0010(8)
N2 0.1254(18) 0.0384(11) 0.0537(11) -0.0015(8) -0.0054(11) -0.0001(10)
C1 0.0394(10) 0.0361(10) 0.0431(10) 0.0021(8) 0.0102(8) 0.0026(8)
C2 0.0625(12) 0.0413(12) 0.0363(10) 0.0001(8) -0.0001(8) 0.0006(9)
C3 0.0371(9) 0.0321(9) 0.0416(9) 0.0007(7) 0.0091(7) 0.0021(7)
C4 0.0371(10) 0.0345(9) 0.0453(10) -0.0012(8) 0.0112(8) -0.0004(8)
C5 0.0339(9) 0.0469(11) 0.0414(10) -0.0039(9) 0.0108(7) -0.0018(8)
C6 0.0581(12) 0.0523(12) 0.0464(11) 0.0008(9) 0.0132(9) 0.0005(10)
C7 0.0660(14) 0.0766(15) 0.0474(12) 0.0110(11) 0.0148(10) 0.0048(11)
C8 0.0536(12) 0.1008(18) 0.0412(11) 0.0009(13) 0.0120(9) 0.0025(13)
C9 0.0498(12) 0.0872(17) 0.0489(13) -0.0247(12) 0.0121(9) -0.0071(12)
C10 0.0439(10) 0.0533(12) 0.0507(12) -0.0122(9) 0.0131(9) -0.0045(9)
C11 0.159(3) 0.0653(17) 0.111(2) -0.0459(16) 0.047(2) -0.0371(18)

loop_
_atom_type_symbol
_atom_type_description
_atom_type_scat_dispersion_real
_atom_type_scat_dispersion_imag
_atom_type_scat_source
C C 0.0033 0.0016 'International Tables Vol C Tables 4.2.6.8 and 6.1.1.4'
H H 0.0000 0.0000 'International Tables Vol C Tables 4.2.6.8 and 6.1.1.4'
N N 0.0061 0.0033 'International Tables Vol C Tables 4.2.6.8 and 6.1.1.4'
O O 0.0106 0.0060 'International Tables Vol C Tables 4.2.6.8 and 6.1.1.4'

loop_
_geom_angle_atom_site_label_1
_geom_angle_atom_site_label_2
_geom_angle_atom_site_label_3
_geom_angle
C10 O2 C11 118.86(19)
C1 N1 H1A 120.0
C1 N1 H1B 120.0
H1A N1 H1B 120.0
O1 C1 N1 122.20(15)
O1 C1 C3 120.14(15)
N1 C1 C3 117.66(15)
N2 C2 C3 177.53(19)
C4 C3 C2 124.30(15)
C4 C3 C1 118.49(15)
C2 C3 C1 117.20(14)
C3 C4 C5 132.19(16)
C3 C4 H4 113.9
C5 C4 H4 113.9
C6 C5 C10 117.32(17)
C6 C5 C4 124.41(16)
C10 C5 C4 118.26(16)
C7 C6 C5 121.81(19)
C7 C6 H6 119.1
C5 C6 H6 119.1
C8 C7 C6 119.7(2)
C8 C7 H7 120.2
C6 C7 H7 120.2
C7 C8 C9 120.76(19)
C7 C8 H8 119.6
C9 C8 H8 119.6
C8 C9 C10 119.86(19)
C8 C9 H9 120.1
C10 C9 H9 120.1
O2 C10 C9 123.71(17)
O2 C10 C5 115.70(16)
C9 C10 C5 120.58(18)
O2 C11 H11A 109.5
O2 C11 H11B 109.5
H11A C11 H11B 109.5
O2 C11 H11C 109.5
H11A C11 H11C 109.5
H11B C11 H11C 109.5

loop_
_geom_bond_atom_site_label_1
_geom_bond_atom_site_label_2
_geom_bond_distance
O1 C1 1.2338(19)
O2 C10 1.359(2)
O2 C11 1.433(3)
N1 C1 1.331(2)
N1 H1A 0.8600
N1 H1B 0.8600
N2 C2 1.148(2)
C1 C3 1.500(2)
C2 C3 1.426(2)
C3 C4 1.342(2)
C4 C5 1.453(2)
C4 H4 0.9300
C5 C6 1.395(2)
C5 C10 1.405(2)
C6 C7 1.378(3)
C6 H6 0.9300
C7 C8 1.370(3)
C7 H7 0.9300
C8 C9 1.372(3)
C8 H8 0.9300
C9 C10 1.394(3)
C9 H9 0.9300
C11 H11A 0.9600
C11 H11B 0.9600
C11 H11C 0.9600

loop_
_geom_hbond_atom_site_label_D
_geom_hbond_atom_site_label_H
_geom_hbond_atom_site_label_A
_geom_hbond_distance_DH
_geom_hbond_distance_HA
_geom_hbond_distance_DA
_geom_hbond_angle_DHA
_geom_hbond_site_symmetry_A
N1 H1B O1 0.86 2.11 2.8466(19) 142.8 4_445
N1 H1A N2 0.86 2.38 3.102(2) 141.9 4_455

loop_
_geom_torsion_atom_site_label_1
_geom_torsion_atom_site_label_2
_geom_torsion_atom_site_label_3
_geom_torsion_atom_site_label_4
_geom_torsion
N2 C2 C3 C4 -164(5)
N2 C2 C3 C1 17(5)
O1 C1 C3 C4 11.6(2)
N1 C1 C3 C4 -167.99(15)
O1 C1 C3 C2 -169.45(16)
N1 C1 C3 C2 11.0(2)
C2 C3 C4 C5 -1.8(3)
C1 C3 C4 C5 177.03(17)
C3 C4 C5 C6 -1.8(3)
C3 C4 C5 C10 179.17(17)
C10 C5 C6 C7 -0.6(3)
C4 C5 C6 C7 -179.63(18)
C5 C6 C7 C8 1.4(3)
C6 C7 C8 C9 -1.3(3)
C7 C8 C9 C10 0.4(3)
C11 O2 C10 C9 11.4(3)
C11 O2 C10 C5 -168.83(19)
C8 C9 C10 O2 -179.83(18)
C8 C9 C10 C5 0.4(3)
C6 C5 C10 O2 179.90(17)
C4 C5 C10 O2 -1.0(2)
C6 C5 C10 C9 -0.3(3)
C4 C5 C10 C9 178.79(17)
